data_4022836
loop_
_publ_author_name
'Andrei S. Batsanov'
'Jonathan P. Knowles'
'Andrew Whiting'

_publ_contact_author 'Andrei S.Batsanov'
_publ_contact_author_email a.s.batsanov@durham.ac.uk
_publ_section_title
;
 Mechanistic Studies on the Heck-Mizoroki Cross-Coupling Reaction
 of a Hindered Vinylboronate Ester as a Key Approach to
 Developing a Highly Stereoselective Synthesis of a
 C1-C7 Z,Z,E-Triene Synthon for Viridenomycin
;
_journal_name_full 'Journal of Organic Chemistry'
_journal_page_first 2525
_journal_page_last 2532
_journal_paper_doi 10.1021/jo0626010
_journal_volume 72
_journal_year 2007
_chemical_formula_moiety 'C3 H4 I2 O2'
_chemical_formula_sum 'C3 H4 I2 O2'
_chemical_formula_weight 325.86
_chemical_melting_point 358.8(6)
_chemical_name_systematic
; 
 3,3-diiodopropionic acid  
;
_space_group_IT_number 14
_symmetry_cell_setting monoclinic
_symmetry_space_group_name_Hall '-P 2ybc'
_symmetry_space_group_name_H-M 'P 1 21/c 1'
_atom_sites_solution_hydrogens geom
_atom_sites_solution_primary direct
_atom_sites_solution_secondary difmap
_audit_creation_method SHELXL-97
_audit_update_record
;
2006-12-18 # Formatted by publCIF
;
_cell_angle_alpha 90.00
_cell_angle_beta 102.61(1)
_cell_angle_gamma 90.00
_cell_formula_units_Z 4
_cell_length_a 12.7244(17)
_cell_length_b 6.5787(9)
_cell_length_c 8.8078(12)
_cell_measurement_reflns_used 6346
_cell_measurement_temperature 130(2)
_cell_measurement_theta_max 28.99
_cell_measurement_theta_min 2.37
_cell_volume 719.52(17)
_computing_cell_refinement 'SAINT version 6.45A (Bruker, 2003)'
_computing_data_collection 'SMART version 5.054 (Bruker, 1999)'
_computing_data_reduction 'SAINT version 6.45A (Bruker, 2003)'
_computing_molecular_graphics 'SHELXTL version 6.14 (Bruker, 2003)'
_computing_publication_material 'SHELXTL version 6.14 (Bruker, 2003)'
_computing_structure_refinement 'SHELXTL version 6.14 (Bruker, 2003)'
_computing_structure_solution 'SHELXTL version 6.14 (Bruker, 2003)'
_diffrn_ambient_temperature 130(2)
_diffrn_detector_area_resol_mean 8
_diffrn_measured_fraction_theta_full 0.998
_diffrn_measured_fraction_theta_max 0.998
_diffrn_measurement_device_type 'Siemens SMART 1K CCD area detector'
_diffrn_measurement_method '\w scans'
_diffrn_radiation_monochromator graphite
_diffrn_radiation_source 'fine-focus sealed tube'
_diffrn_radiation_type MoK\a
_diffrn_radiation_wavelength 0.71073
_diffrn_reflns_av_R_equivalents 0.0264
_diffrn_reflns_av_sigmaI/netI 0.0201
_diffrn_reflns_limit_h_max 17
_diffrn_reflns_limit_h_min -17
_diffrn_reflns_limit_k_max 8
_diffrn_reflns_limit_k_min -8
_diffrn_reflns_limit_l_max 12
_diffrn_reflns_limit_l_min -11
_diffrn_reflns_number 8140
_diffrn_reflns_theta_full 28.99
_diffrn_reflns_theta_max 28.99
_diffrn_reflns_theta_min 1.64
_diffrn_standards_number 0
_exptl_absorpt_coefficient_mu 8.651
_exptl_absorpt_correction_T_max 0.6394
_exptl_absorpt_correction_T_min 0.3387
_exptl_absorpt_correction_type integration
_exptl_absorpt_process_details 'XPREP v.6.12 (Bruker,2001), R(int)=0.080 before correction'
_exptl_crystal_colour colourless
_exptl_crystal_density_diffrn 3.008
_exptl_crystal_density_method 'not measured'
_exptl_crystal_description prism
_exptl_crystal_F_000 576
_exptl_crystal_size_max 0.20
_exptl_crystal_size_mid 0.07
_exptl_crystal_size_min 0.06
_refine_diff_density_max 0.427
_refine_diff_density_min -1.227
_refine_diff_density_rms 0.159
_refine_ls_extinction_method none
_refine_ls_goodness_of_fit_ref 1.104
_refine_ls_hydrogen_treatment mixed
_refine_ls_matrix_type full
_refine_ls_number_parameters 68
_refine_ls_number_reflns 1898
_refine_ls_number_restraints 0
_refine_ls_restrained_S_all 1.104
_refine_ls_R_factor_all 0.0207
_refine_ls_R_factor_gt 0.0181
_refine_ls_shift/su_max 0.002
_refine_ls_shift/su_mean 0.000
_refine_ls_structure_factor_coef Fsqd
_refine_ls_weighting_details 'calc w=1/[\s^2^(Fo^2^)+(0.0205P)^2^+0.6702P] where P=(Fo^2^+2Fc^2^)/3'
_refine_ls_weighting_scheme calc
_refine_ls_wR_factor_gt 0.0442
_refine_ls_wR_factor_ref 0.0451
_reflns_number_gt 1739
_reflns_number_total 1898
_reflns_threshold_expression I>2\s(I)
_cod_data_source_file jo0626010si20070126_093550.cif
_cod_data_source_block 05srv333
_cod_depositor_comments
;
The following automatic conversions were performed:
'_symmetry_cell_setting' value 'Monoclinic' changed to 'monoclinic'
according to '/home/saulius/struct/CIF-dictionaries/cif_core.dic'
dictionary named 'cif_core.dic' version 2.4.1 from 2010-06-29.

Automatic conversion script
Id: cif_fix_enum 1527 2010-12-29 10:47:43Z saulius 
;
_cod_original_sg_symbol_H-M 'P 21/c'
_cod_database_code 4022836

loop_
_symmetry_equiv_pos_as_xyz
'x, y, z'
'-x, y+1/2, -z+1/2'
'-x, -y, -z'
'x, -y-1/2, z-1/2'

loop_
_atom_site_label
_atom_site_type_symbol
_atom_site_fract_x
_atom_site_fract_y
_atom_site_fract_z
_atom_site_U_iso_or_equiv
_atom_site_adp_type
_atom_site_occupancy
_atom_site_symmetry_multiplicity
_atom_site_calc_flag
_atom_site_refinement_flags
I1 I 0.233461(15) 0.33111(3) 0.74339(2) 0.02318(6) Uani 1 1 d .
I2 I 0.055325(14) 0.74743(3) 0.64942(2) 0.02079(6) Uani 1 1 d .
O1 O 0.47150(18) 0.6904(4) 0.6413(3) 0.0342(6) Uani 1 1 d .
H0 H 0.518(4) 0.636(8) 0.607(5) 0.054(14) Uiso 1 1 d .
O2 O 0.36849(15) 0.5086(4) 0.4519(2) 0.0246(4) Uani 1 1 d .
C1 C 0.3784(2) 0.6312(4) 0.5579(3) 0.0191(5) Uani 1 1 d .
C2 C 0.2837(2) 0.7319(4) 0.6034(3) 0.0186(5) Uani 1 1 d .
H21 H 0.2610 0.8503 0.5347 0.022 Uiso 1 1 calc R
H22 H 0.3059 0.7827 0.7115 0.022 Uiso 1 1 calc R
C3 C 0.1892(2) 0.5895(4) 0.5925(3) 0.0162(5) Uani 1 1 d .
H3 H 0.1672 0.5396 0.4830 0.019 Uiso 1 1 calc R

loop_
_atom_site_aniso_label
_atom_site_aniso_U_11
_atom_site_aniso_U_22
_atom_site_aniso_U_33
_atom_site_aniso_U_23
_atom_site_aniso_U_13
_atom_site_aniso_U_12
I1 0.02226(10) 0.01954(11) 0.02902(10) 0.00664(7) 0.00837(7) 0.00283(7)
I2 0.01634(9) 0.02248(11) 0.02458(10) -0.00165(6) 0.00672(7) 0.00428(6)
O1 0.0163(10) 0.0456(15) 0.0403(13) -0.0226(12) 0.0054(9) -0.0036(10)
O2 0.0155(9) 0.0339(11) 0.0251(9) -0.0099(9) 0.0062(7) -0.0012(8)
C1 0.0154(12) 0.0214(13) 0.0215(12) 0.0010(10) 0.0066(9) -0.0048(10)
C2 0.0181(12) 0.0170(13) 0.0221(12) -0.0013(10) 0.0074(10) 0.0002(10)
C3 0.0150(11) 0.0169(12) 0.0177(11) 0.0007(10) 0.0057(8) 0.0033(10)

loop_
_atom_type_symbol
_atom_type_description
_atom_type_scat_dispersion_real
_atom_type_scat_dispersion_imag
_atom_type_scat_source
C C 0.0033 0.0016 'International Tables Vol C Tables 4.2.6.8 and 6.1.1.4'
H H 0.0000 0.0000 'International Tables Vol C Tables 4.2.6.8 and 6.1.1.4'
O O 0.0106 0.0060 'International Tables Vol C Tables 4.2.6.8 and 6.1.1.4'
I I -0.4742 1.8119 'International Tables Vol C Tables 4.2.6.8 and 6.1.1.4'

loop_
_exptl_crystal_face_index_h
_exptl_crystal_face_index_k
_exptl_crystal_face_index_l
_exptl_crystal_face_perp_dist
0.00 -1.00 -1.00 0.0350
0.00 1.00 1.00 0.0350
0.00 -1.00 1.00 0.0300
0.00 1.00 -1.00 0.0300
1.00 0.00 0.00 0.1000
-1.00 0.00 0.00 0.1000

loop_
_geom_angle_atom_site_label_1
_geom_angle_atom_site_label_2
_geom_angle_atom_site_label_3
_geom_angle
O2 C1 O1 123.8(3)
O2 C1 C2 122.7(2)
O1 C1 C2 113.5(2)
C1 C2 C3 112.5(2)
C2 C3 I2 110.27(18)
C2 C3 I1 110.64(17)
I2 C3 I1 110.61(11)

loop_
_geom_bond_atom_site_label_1
_geom_bond_atom_site_label_2
_geom_bond_distance
I1 C3 2.156(3)
I2 C3 2.145(2)
O1 C1 1.309(3)
O2 C1 1.219(3)
C1 C2 1.505(4)
C2 C3 1.511(4)

loop_
_geom_hbond_atom_site_label_D
_geom_hbond_atom_site_label_H
_geom_hbond_atom_site_label_A
_geom_hbond_distance_DH
_geom_hbond_distance_HA
_geom_hbond_distance_DA
_geom_hbond_angle_DHA
_geom_hbond_site_symmetry_A
O1 H0 O2 0.80(5) 1.90(5) 2.695(3) 173(5) 3_666

loop_
_geom_torsion_atom_site_label_1
_geom_torsion_atom_site_label_2
_geom_torsion_atom_site_label_3
_geom_torsion_atom_site_label_4
_geom_torsion
O2 C1 C2 C3 37.8(4)
O1 C1 C2 C3 -143.1(3)
C1 C2 C3 I2 -177.51(17)
C1 C2 C3 I1 59.8(2)

loop_
_cod_related_entry_id
_cod_related_entry_database
_cod_related_entry_code
1 ChemSpider 15458220
